data_7049827
loop_
_publ_author_name
'Blasco, Daniel'
'L\'opez-de-Luzuriaga, Jos\'e M'
'Monge, Miguel'
'Olmos, M. Elena'
'Rodr\'iguez-Castillo, Mar\'ia'

_publ_section_title
;
 Balancing ionic and H-bonding interactions for the formation of Au(i)
 hydrometallogels.
;
_journal_issue 22
_journal_name_full 'Dalton transactions (Cambridge, England : 2003)'
_journal_page_first 7519
_journal_page_last 7526
_journal_paper_doi 10.1039/c9dt01154d
_journal_volume 48
_journal_year 2019
_chemical_compound_source 'synthesis as described'
_chemical_formula_moiety 'C10 H14 Au F3 N5 O2 P'
_chemical_formula_sum 'C10 H14 Au F3 N5 O2 P'
_chemical_formula_weight 521.2
_space_group_IT_number 2
_space_group_name_Hall '-P 1'
_space_group_name_H-M_alt 'P -1'
_symmetry_cell_setting triclinic
_symmetry_Int_Tables_number 2
_symmetry_space_group_name_Hall '-P 1'
_symmetry_space_group_name_H-M 'P -1'
_atom_sites_solution_hydrogens geom
_atom_sites_solution_primary Patterson
_atom_sites_solution_secondary geom
_audit_conform_dict_location ftp://ftp.iucr.org/pub/cif_core.dic
_audit_conform_dict_name cif_core.dic
_audit_conform_dict_version 2.4.3
_audit_creation_date 2016-05-18T12:11:24-00:00
_audit_creation_method 'WinGX routine CIF_UPDATE'
_audit_update_record
;
2019-03-07 deposited with the CCDC.    2019-04-23 downloaded from the CCDC.
;
_cell_angle_alpha 103.280(3)
_cell_angle_beta 101.295(6)
_cell_angle_gamma 93.609(6)
_cell_formula_units_Z 2
_cell_length_a 7.1858(5)
_cell_length_b 7.6550(7)
_cell_length_c 15.5113(14)
_cell_measurement_reflns_used 2928
_cell_measurement_temperature 173(2)
_cell_measurement_theta_max 27.445
_cell_measurement_theta_min 2.752
_cell_measurement_wavelength 0.71073
_cell_volume 809.11(12)
_computing_cell_refinement 'HKL Scalepack (Otwinowski & Minor 1997)'
_computing_data_collection 'Collect (Bruker AXS BV, 1997-2004)'
_computing_data_reduction 'HKL Denzo and Scalepack (Otwinowski & Minor 1997)'
_computing_molecular_graphics 'Ortep-3 for Windows (Farrugia, 1997)'
_computing_publication_material 'WinGX publication routines (Farrugia, 1999)'
_computing_structure_refinement 'SHELXL-2014/7 (Sheldrick, 2014)'
_diffrn_ambient_temperature 173(2)
_diffrn_detector 'CCD plate'
_diffrn_detector_area_resol_mean 9
_diffrn_measured_fraction_theta_full 0.965
_diffrn_measured_fraction_theta_max 0.955
_diffrn_measurement_device '95mm CCD camera on \k-goniostat'
_diffrn_measurement_device_type KappaCCD
_diffrn_measurement_method 'CCD rotation images, thick slices'
_diffrn_orient_matrix_UB_11 0.061626
_diffrn_orient_matrix_UB_12 0.01331
_diffrn_orient_matrix_UB_13 -0.050969
_diffrn_orient_matrix_UB_21 0.128665
_diffrn_orient_matrix_UB_22 0.003385
_diffrn_orient_matrix_UB_23 0.039601
_diffrn_orient_matrix_UB_31 -0.006893
_diffrn_orient_matrix_UB_32 -0.134389
_diffrn_orient_matrix_UB_33 -0.020917
_diffrn_radiation_monochromator 'horizonally mounted graphite crystal'
_diffrn_radiation_probe x-ray
_diffrn_radiation_type MoK\a
_diffrn_radiation_wavelength 0.71073
_diffrn_reflns_av_R_equivalents 0.047
_diffrn_reflns_av_unetI/netI 0.0393
_diffrn_reflns_Laue_measured_fraction_full 0.965
_diffrn_reflns_Laue_measured_fraction_max 0.955
_diffrn_reflns_limit_h_max 9
_diffrn_reflns_limit_h_min -9
_diffrn_reflns_limit_k_max 9
_diffrn_reflns_limit_k_min -9
_diffrn_reflns_limit_l_max 20
_diffrn_reflns_limit_l_min -20
_diffrn_reflns_number 9758
_diffrn_reflns_point_group_measured_fraction_full 0.965
_diffrn_reflns_point_group_measured_fraction_max 0.955
_diffrn_reflns_theta_full 25.242
_diffrn_reflns_theta_max 27.445
_diffrn_reflns_theta_min 2.752
_diffrn_source 'Enraf Nonius FR590'
_diffrn_standards_number 0
_exptl_absorpt_coefficient_mu 9.233
_exptl_absorpt_correction_T_max 0.439
_exptl_absorpt_correction_T_min 0.351
_exptl_absorpt_correction_type multi-scan
_exptl_absorpt_process_details
;
        [c.f. r.h. blessing, acta cryst. (1995), a51, 33-38]
;
_exptl_crystal_colour colorless
_exptl_crystal_density_diffrn 2.139
_exptl_crystal_density_method 'not measured'
_exptl_crystal_description prism
_exptl_crystal_F_000 492
_exptl_crystal_size_max 0.225
_exptl_crystal_size_mid 0.06
_exptl_crystal_size_min 0.05
_refine_diff_density_max 2.212
_refine_diff_density_min -2.274
_refine_diff_density_rms 0.194
_refine_ls_extinction_method none
_refine_ls_goodness_of_fit_ref 1.105
_refine_ls_hydrogen_treatment constr
_refine_ls_matrix_type full
_refine_ls_number_constraints 0
_refine_ls_number_parameters 199
_refine_ls_number_reflns 3528
_refine_ls_number_restraints 62
_refine_ls_restrained_S_all 1.108
_refine_ls_R_factor_all 0.0578
_refine_ls_R_factor_gt 0.051
_refine_ls_shift/su_max 0.001
_refine_ls_shift/su_mean 0
_refine_ls_structure_factor_coef Fsqd
_refine_ls_weighting_details 'w=1/[\s^2^(Fo^2^)+(0.0834P)^2^+1.6260P] where P=(Fo^2^+2Fc^2^)/3'
_refine_ls_weighting_scheme calc
_refine_ls_wR_factor_gt 0.1317
_refine_ls_wR_factor_ref 0.1371
_reflns_Friedel_coverage 0
_reflns_number_gt 3152
_reflns_number_total 3528
_reflns_threshold_expression 'I > 2\s(I)'
_cod_data_source_file c9dt01154d2.cif
_cod_data_source_block shelx
_cod_depositor_comments 'Adding full bibliography for 7049827.cif.'
_cod_database_code 7049827

loop_
_symmetry_equiv_pos_as_xyz
'x, y, z'
'-x, -y, -z'

loop_
_atom_site_label
_atom_site_type_symbol
_atom_site_fract_x
_atom_site_fract_y
_atom_site_fract_z
_atom_site_U_iso_or_equiv
_atom_site_adp_type
_atom_site_occupancy
_atom_site_site_symmetry_order
_atom_site_calc_flag
_atom_site_refinement_flags_posn
_atom_site_refinement_flags_adp
Au Au 0.77100(5) 0.61382(4) 0.82517(2) 0.05138(15) Uani 1 1 d . .
P P 0.7637(4) 0.6835(4) 0.69219(17) 0.0602(6) Uani 1 1 d . .
C1 C 0.852(2) 0.9148(19) 0.7039(9) 0.092(4) Uani 1 1 d . .
H1A H 0.9803 0.9394 0.7392 0.138 Uiso 1 1 calc R U
H1B H 0.8496 0.9351 0.6449 0.138 Uiso 1 1 calc R U
H1C H 0.7722 0.9932 0.7338 0.138 Uiso 1 1 calc R U
C2 C 0.5248(16) 0.6570(16) 0.6255(7) 0.071(3) Uani 1 1 d . .
H2A H 0.4678 0.5355 0.6163 0.106 Uiso 1 1 calc R U
H2B H 0.4507 0.7398 0.6567 0.106 Uiso 1 1 calc R U
H2C H 0.5281 0.6817 0.5678 0.106 Uiso 1 1 calc R U
C3 C 0.898(2) 0.548(2) 0.6199(9) 0.099(4) Uani 1 1 d . .
H3A H 1.0281 0.5561 0.652 0.149 Uiso 1 1 calc R U
H3B H 0.8426 0.4238 0.6032 0.149 Uiso 1 1 calc R U
H3C H 0.8942 0.5906 0.5662 0.149 Uiso 1 1 calc R U
N1 N 0.7646(10) 0.5578(9) 0.9489(5) 0.0497(15) Uani 1 1 d . U
C4 C 0.7398(10) 0.6692(12) 1.0237(6) 0.0541(19) Uani 1 1 d . U
H4 H 0.735 0.7926 1.0308 0.065 Uiso 1 1 calc R U
N2 N 0.7227(10) 0.5827(9) 1.0882(5) 0.0520(15) Uani 1 1 d . U
H2 H 0.7057 0.63 1.1416 0.062 Uiso 1 1 calc R U
C5 C 0.7372(12) 0.4042(9) 1.0525(5) 0.0477(16) Uani 1 1 d D U
C6 C 0.7626(12) 0.3895(9) 0.9666(5) 0.0463(16) Uani 1 1 d D U
N3 N 0.7856(15) 0.2333(10) 0.9098(5) 0.068(2) Uani 1 1 d D U
C7 C 0.780(2) 0.0948(12) 0.9466(7) 0.081(3) Uani 1 1 d D U
H7 H 0.8009 -0.0151 0.9114 0.097 Uiso 1 1 calc R U
N4 N 0.7476(15) 0.0929(10) 1.0288(6) 0.071(2) Uani 1 1 d D U
C8 C 0.7277(13) 0.2504(10) 1.0859(5) 0.0532(18) Uani 1 1 d D U
N5 N 0.6966(12) 0.2490(11) 1.1681(5) 0.062(2) Uani 1 1 d D U
H5A H 0.6894 0.1489 1.1842 0.075 Uiso 1 1 calc DR U
H5B H 0.6838 0.3481 1.2048 0.075 Uiso 1 1 calc DR U
C9 C 0.3166(16) 0.1788(15) 0.7066(7) 0.066(2) Uani 1 1 d . U
F1 F 0.2417(18) -0.0462(12) 0.5658(7) 0.139(4) Uani 1 1 d . U
F2 F 0.4850(17) 0.1376(19) 0.5888(7) 0.153(4) Uani 1 1 d . U
F3 F 0.2153(19) 0.2253(15) 0.5587(6) 0.144(4) Uani 1 1 d . U
C10 C 0.313(2) 0.1238(16) 0.6057(8) 0.080(3) Uani 1 1 d . U
O1 O 0.3300(14) 0.0570(13) 0.7461(6) 0.093(3) Uani 1 1 d . U
O2 O 0.3133(15) 0.3435(12) 0.7367(6) 0.088(2) Uani 1 1 d . U

loop_
_atom_site_aniso_label
_atom_site_aniso_U_11
_atom_site_aniso_U_22
_atom_site_aniso_U_33
_atom_site_aniso_U_23
_atom_site_aniso_U_13
_atom_site_aniso_U_12
Au 0.0675(3) 0.0443(2) 0.0483(2) 0.02143(14) 0.01497(15) 0.00657(15)
P 0.0789(16) 0.0639(15) 0.0485(12) 0.0265(11) 0.0222(11) 0.0155(12)
C1 0.120(11) 0.083(9) 0.080(8) 0.041(7) 0.019(7) -0.014(8)
C2 0.089(7) 0.074(7) 0.051(5) 0.025(5) 0.006(5) 0.006(6)
C3 0.121(11) 0.126(12) 0.066(7) 0.032(7) 0.037(7) 0.049(10)
N1 0.067(4) 0.036(3) 0.050(3) 0.020(3) 0.014(3) 0.003(3)
C4 0.071(5) 0.041(4) 0.056(4) 0.023(3) 0.014(4) 0.008(4)
N2 0.072(4) 0.039(3) 0.050(3) 0.019(3) 0.016(3) 0.008(3)
C5 0.060(4) 0.035(3) 0.051(4) 0.018(3) 0.009(3) 0.003(3)
C6 0.056(4) 0.033(3) 0.052(4) 0.018(3) 0.010(3) 0.002(3)
N3 0.108(7) 0.048(4) 0.054(4) 0.013(3) 0.027(4) 0.009(4)
C7 0.140(11) 0.034(4) 0.074(6) 0.015(4) 0.037(7) 0.010(5)
N4 0.115(7) 0.040(4) 0.068(5) 0.022(3) 0.032(5) 0.014(4)
C8 0.069(5) 0.042(4) 0.057(4) 0.026(3) 0.014(4) 0.011(4)
N5 0.092(6) 0.051(4) 0.061(4) 0.033(3) 0.031(4) 0.022(4)
C9 0.089(7) 0.063(5) 0.057(4) 0.029(4) 0.023(4) 0.007(5)
F1 0.221(10) 0.064(4) 0.109(6) -0.004(4) 0.010(7) 0.023(5)
F2 0.169(8) 0.200(11) 0.123(8) 0.041(7) 0.098(7) 0.046(7)
F3 0.242(11) 0.123(7) 0.080(5) 0.053(5) 0.016(6) 0.078(8)
C10 0.126(8) 0.060(5) 0.066(5) 0.025(4) 0.032(6) 0.029(6)
O1 0.117(7) 0.093(6) 0.088(5) 0.061(5) 0.022(5) 0.011(5)
O2 0.136(7) 0.071(4) 0.068(5) 0.021(4) 0.040(5) 0.030(5)

loop_
_atom_type_symbol
_atom_type_description
_atom_type_scat_dispersion_real
_atom_type_scat_dispersion_imag
_atom_type_scat_source
C C 0.0033 0.0016 'International Tables Vol C Tables 4.2.6.8 and 6.1.1.4'
H H 0 0 'International Tables Vol C Tables 4.2.6.8 and 6.1.1.4'
Au Au -2.0133 8.8022 'International Tables Vol C Tables 4.2.6.8 and 6.1.1.4'
F F 0.0171 0.0103 'International Tables Vol C Tables 4.2.6.8 and 6.1.1.4'
N N 0.0061 0.0033 'International Tables Vol C Tables 4.2.6.8 and 6.1.1.4'
O O 0.0106 0.006 'International Tables Vol C Tables 4.2.6.8 and 6.1.1.4'
P P 0.1023 0.0942 'International Tables Vol C Tables 4.2.6.8 and 6.1.1.4'

loop_
_geom_angle_atom_site_label_1
_geom_angle_atom_site_label_2
_geom_angle_atom_site_label_3
_geom_angle
N1 Au P 176.7(2)
C2 P C1 104.6(6)
C2 P C3 105.4(6)
C1 P C3 106.0(8)
C2 P Au 111.9(4)
C1 P Au 113.3(4)
C3 P Au 114.7(5)
P C1 H1A 109.5
P C1 H1B 109.5
H1A C1 H1B 109.5
P C1 H1C 109.5
H1A C1 H1C 109.5
H1B C1 H1C 109.5
P C2 H2A 109.5
P C2 H2B 109.5
H2A C2 H2B 109.5
P C2 H2C 109.5
H2A C2 H2C 109.5
H2B C2 H2C 109.5
P C3 H3A 109.5
P C3 H3B 109.5
H3A C3 H3B 109.5
P C3 H3C 109.5
H3A C3 H3C 109.5
H3B C3 H3C 109.5
C4 N1 C6 105.5(7)
C4 N1 Au 128.0(6)
C6 N1 Au 126.1(5)
N1 C4 N2 111.9(8)
N1 C4 H4 124
N2 C4 H4 124
C4 N2 C5 106.8(7)
C4 N2 H2 126.6
C5 N2 H2 126.6
C6 C5 N2 106.8(6)
C6 C5 C8 119.7(7)
N2 C5 C8 133.4(7)
N3 C6 C5 124.4(7)
N3 C6 N1 126.6(7)
C5 C6 N1 109.0(7)
C7 N3 C6 112.6(7)
N3 C7 N4 127.8(8)
N3 C7 H7 116.1
N4 C7 H7 116.1
C7 N4 C8 119.3(7)
N5 C8 N4 119.3(7)
N5 C8 C5 124.5(7)
N4 C8 C5 116.1(7)
C8 N5 H5A 120
C8 N5 H5B 120
H5A N5 H5B 120
O1 C9 O2 130.1(10)
O1 C9 C10 115.8(10)
O2 C9 C10 114.0(9)
F2 C10 F3 104.9(11)
F2 C10 F1 104.8(11)
F3 C10 F1 106.4(12)
F2 C10 C9 112.3(11)
F3 C10 C9 113.5(10)
F1 C10 C9 114.1(10)

loop_
_geom_bond_atom_site_label_1
_geom_bond_atom_site_label_2
_geom_bond_distance
Au N1 2.068(7)
Au P 2.238(2)
P C2 1.795(11)
P C1 1.798(13)
P C3 1.812(13)
C1 H1A 0.96
C1 H1B 0.96
C1 H1C 0.96
C2 H2A 0.96
C2 H2B 0.96
C2 H2C 0.96
C3 H3A 0.96
C3 H3B 0.96
C3 H3C 0.96
N1 C4 1.324(12)
N1 C6 1.377(9)
C4 N2 1.339(10)
C4 H4 0.93
N2 C5 1.370(10)
N2 H2 0.86
C5 C6 1.361(9)
C5 C8 1.394(9)
C6 N3 1.353(9)
N3 C7 1.317(10)
C7 N4 1.343(11)
C7 H7 0.93
N4 C8 1.357(10)
C8 N5 1.338(10)
N5 H5A 0.86
N5 H5B 0.86
C9 O1 1.227(12)
C9 O2 1.243(13)
C9 C10 1.520(14)
F1 C10 1.327(15)
F2 C10 1.313(16)
F3 C10 1.326(14)
